data_4313963
loop_
_publ_author_name
'Yonghong Wan'
'Liping Zhang'
'Linpei Jin'
'Song Gao'
'Shaozhe Lu'

_publ_section_title
;
 High-Dimensional Architectures from the Self-Assembly of Lanthanide Ions
 with Benzenedicarboxylates and 1,10-Phenanthroline
;
_journal_name_full 'Inorganic Chemistry'
_journal_page_first 4985
_journal_page_last 4994
_journal_paper_doi 10.1021/ic034258c
_journal_volume 42
_journal_year 2003
_chemical_formula_sum 'C24 H16 Eu N2 O7'
_chemical_formula_weight 596.35
_chemical_name_systematic
; 
 ? 
;
_space_group_IT_number 2
_symmetry_cell_setting triclinic
_symmetry_space_group_name_Hall '-P 1'
_symmetry_space_group_name_H-M 'P -1'
_atom_sites_solution_hydrogens geom
_atom_sites_solution_primary direct
_atom_sites_solution_secondary difmap
_audit_creation_method SHELXL-97
_cell_angle_alpha 107.660(7)
_cell_angle_beta 91.787(7)
_cell_angle_gamma 112.946(6)
_cell_formula_units_Z 2
_cell_length_a 10.331(5)
_cell_length_b 10.887(5)
_cell_length_c 11.404(5)
_cell_measurement_reflns_used 940
_cell_measurement_temperature 293(2)
_cell_measurement_theta_max 26.26
_cell_measurement_theta_min 3.12
_cell_volume 1109.0(9)
_computing_cell_refinement 'Bruker SMART'
_computing_data_collection 'Bruker SMART'
_computing_data_reduction 'Bruker SAINT'
_computing_molecular_graphics 'Bruker SHELXTL'
_computing_publication_material 'Bruker SHELXTL'
_computing_structure_refinement 'SHELXL-97 (Sheldrick, 1997)'
_computing_structure_solution 'SHELXS-97 (Sheldrick, 1990)'
_diffrn_ambient_temperature 293(2)
_diffrn_measured_fraction_theta_full 0.978
_diffrn_measured_fraction_theta_max 0.978
_diffrn_measurement_device_type 'CCD area detector'
_diffrn_measurement_method 'phi and omega scans'
_diffrn_radiation_monochromator graphite
_diffrn_radiation_source 'fine-focus sealed tube'
_diffrn_radiation_type MoK\a
_diffrn_radiation_wavelength 0.71073
_diffrn_reflns_av_R_equivalents 0.0220
_diffrn_reflns_av_sigmaI/netI 0.0475
_diffrn_reflns_limit_h_max 11
_diffrn_reflns_limit_h_min -12
_diffrn_reflns_limit_k_max 12
_diffrn_reflns_limit_k_min -10
_diffrn_reflns_limit_l_max 13
_diffrn_reflns_limit_l_min -10
_diffrn_reflns_number 4514
_diffrn_reflns_theta_full 25.03
_diffrn_reflns_theta_max 25.03
_diffrn_reflns_theta_min 1.90
_exptl_absorpt_coefficient_mu 2.877
_exptl_absorpt_correction_T_max 0.7618
_exptl_absorpt_correction_T_min 0.5969
_exptl_absorpt_correction_type multi-scan
_exptl_absorpt_process_details SADABS
_exptl_crystal_density_diffrn 1.786
_exptl_crystal_density_meas 0
_exptl_crystal_density_method 'not measured'
_exptl_crystal_F_000 586
_exptl_crystal_size_max 0.20
_exptl_crystal_size_mid 0.10
_exptl_crystal_size_min 0.10
_refine_diff_density_max 0.858
_refine_diff_density_min -0.843
_refine_diff_density_rms 0.193
_refine_ls_extinction_method none
_refine_ls_goodness_of_fit_ref 1.069
_refine_ls_hydrogen_treatment mixed
_refine_ls_matrix_type full
_refine_ls_number_parameters 315
_refine_ls_number_reflns 3826
_refine_ls_number_restraints 5
_refine_ls_restrained_S_all 1.068
_refine_ls_R_factor_all 0.0420
_refine_ls_R_factor_gt 0.0353
_refine_ls_shift/su_max 0.003
_refine_ls_shift/su_mean 0.000
_refine_ls_structure_factor_coef Fsqd
_refine_ls_weighting_details 'calc w=1/[\s^2^(Fo^2^)+(0.1001P)^2^+0.0000P] where P=(Fo^2^+2Fc^2^)/3'
_refine_ls_weighting_scheme calc
_refine_ls_wR_factor_gt 0.1296
_refine_ls_wR_factor_ref 0.1345
_reflns_number_gt 3397
_reflns_number_total 3826
_reflns_threshold_expression >2sigma(I)
_cod_data_source_file ic034258csi20030310_091045_3.cif
_cod_data_source_block complex3
_cod_depositor_comments
;
The following automatic conversions were performed:

'_symmetry_cell_setting' value 'Triclinic' changed to 'triclinic'
according to the built-in table from CIF Core dictionary named
'cif_core.dic' version 2.4.1 from
2010-06-29.

'_exptl_absorpt_correction_type' value 'MULTI-SCAN'
changed to 'multi-scan' according to the built-in table from CIF Core
dictionary named 'cif_core.dic' version 2.4.1 from 2010-06-29.

Automatic conversion script
Id: cif_fix_values 1646 2011-03-28 12:23:43Z adriana 
;
_cod_original_cell_volume 1109.1(9)
_cod_database_code 4313963

loop_
_symmetry_equiv_pos_as_xyz
'x, y, z'
'-x, -y, -z'

loop_
_atom_site_label
_atom_site_type_symbol
_atom_site_fract_x
_atom_site_fract_y
_atom_site_fract_z
_atom_site_U_iso_or_equiv
_atom_site_adp_type
_atom_site_occupancy
_atom_site_symmetry_multiplicity
_atom_site_calc_flag
_atom_site_refinement_flags
_atom_site_disorder_assembly
_atom_site_disorder_group
Eu1 Eu 0.58719(3) 0.99659(3) 0.82930(3) 0.01868(16) Uani 1 1 d D . .
O1 O 0.3458(6) 0.8202(6) 0.7708(5) 0.0352(13) Uani 1 1 d . . .
O2 O 0.2965(7) 0.8628(6) 0.9616(5) 0.0460(16) Uani 1 1 d . . .
O3 O -0.2619(6) 0.1929(6) 0.7767(5) 0.0360(13) Uani 1 1 d . . .
O4 O -0.3024(7) 0.2039(7) 0.5891(6) 0.0531(18) Uani 1 1 d . . .
O5 O 0.5865(7) 0.8094(6) 0.8986(5) 0.0375(14) Uani 1 1 d . . .
O6 O 0.5304(7) 0.8617(6) 1.0908(6) 0.0411(15) Uani 1 1 d . . .
O7 O 0.4615(6) 1.0091(6) 0.6436(5) 0.0325(12) Uani 1 1 d D . .
N1 N 0.6131(8) 0.8137(7) 0.6340(6) 0.0367(16) Uani 1 1 d . . .
N2 N 0.8442(7) 1.0028(7) 0.8142(8) 0.0410(18) Uani 1 1 d . . .
C1 C 0.2696(8) 0.7885(7) 0.8506(7) 0.0269(16) Uani 1 1 d . . .
C2 C 0.1405(7) 0.6497(7) 0.8072(6) 0.0229(15) Uani 1 1 d . . .
C3 C 0.1155(9) 0.5624(9) 0.8789(8) 0.040(2) Uani 1 1 d . . .
H3 H 0.1785 0.5907 0.9518 0.049 Uiso 1 1 calc R . .
C4 C -0.0039(8) 0.4324(8) 0.8415(7) 0.0342(19) Uani 1 1 d . . .
H4 H -0.0198 0.3738 0.8893 0.041 Uiso 1 1 calc R . .
C5 C -0.1010(8) 0.3894(7) 0.7314(7) 0.0240(15) Uani 1 1 d . . .
C6 C -0.2304(8) 0.2519(7) 0.6965(7) 0.0245(15) Uani 1 1 d . . .
C7 C -0.0727(8) 0.4762(9) 0.6610(7) 0.0350(19) Uani 1 1 d . . .
H7 H -0.1361 0.4491 0.5886 0.042 Uiso 1 1 calc R . .
C8 C 0.0479(9) 0.6031(8) 0.6951(8) 0.036(2) Uani 1 1 d . . .
H8 H 0.0675 0.6577 0.6436 0.044 Uiso 1 1 calc R . .
C9 C 0.5021(12) 0.7179(11) 0.5454(10) 0.058(3) Uani 1 1 d . . .
H9 H 0.4111 0.7086 0.5592 0.070 Uiso 1 1 calc R . .
C10 C 0.5162(17) 0.6332(15) 0.4355(11) 0.077(4) Uani 1 1 d . . .
H10 H 0.4348 0.5637 0.3794 0.093 Uiso 1 1 calc R . .
C11 C 0.646(2) 0.6480(18) 0.4061(10) 0.094(5) Uani 1 1 d . . .
H11 H 0.6545 0.5923 0.3294 0.113 Uiso 1 1 calc R . .
C12 C 0.7661(15) 0.7478(15) 0.4928(11) 0.070(4) Uani 1 1 d . . .
C13 C 0.914(2) 0.775(2) 0.4735(17) 0.107(6) Uani 1 1 d . . .
H13 H 0.9304 0.7254 0.3977 0.128 Uiso 1 1 calc R . .
C14 C 1.0230(18) 0.868(2) 0.5612(17) 0.092(5) Uani 1 1 d . . .
H14 H 1.1144 0.8831 0.5445 0.111 Uiso 1 1 calc R . .
C15 C 1.0082(12) 0.9479(14) 0.6816(13) 0.064(3) Uani 1 1 d . . .
C16 C 1.1219(12) 1.0435(17) 0.7810(15) 0.079(4) Uani 1 1 d . . .
H16 H 1.2155 1.0601 0.7705 0.095 Uiso 1 1 calc R . .
C17 C 1.0950(12) 1.1088(16) 0.8878(19) 0.095(5) Uani 1 1 d . . .
H17 H 1.1698 1.1683 0.9542 0.114 Uiso 1 1 calc R . .
C18 C 0.9537(10) 1.0902(12) 0.9038(13) 0.065(3) Uani 1 1 d . . .
H18 H 0.9383 1.1410 0.9795 0.078 Uiso 1 1 calc R . .
C19 C 0.8681(9) 0.9279(10) 0.7056(9) 0.040(2) Uani 1 1 d . . .
C20 C 0.7455(11) 0.8298(11) 0.6103(8) 0.044(2) Uani 1 1 d . . .
C61 C 0.5499(7) 0.7802(7) 0.9954(8) 0.0274(17) Uani 1 1 d . . .
C62 C 0.5244(8) 0.6339(7) 0.9984(6) 0.0222(14) Uani 1 1 d . . .
C63 C 0.5672(10) 0.5459(8) 0.9058(8) 0.0339(18) Uani 1 1 d . . .
H63 H 0.6118 0.5766 0.8439 0.041 Uiso 1 1 calc R . .
C64 C 0.5410(9) 0.4111(8) 0.9091(8) 0.0353(19) Uani 1 1 d . . .
H64 H 0.5678 0.3509 0.8483 0.042 Uiso 1 1 calc R . .
H1 H 0.436(9) 0.922(4) 0.581(3) 0.08(4) Uiso 1 1 d D . .
H2 H 0.534(3) 1.071(8) 0.616(6) 0.10(5) Uiso 1 1 d D . .

loop_
_atom_site_aniso_label
_atom_site_aniso_U_11
_atom_site_aniso_U_22
_atom_site_aniso_U_33
_atom_site_aniso_U_23
_atom_site_aniso_U_13
_atom_site_aniso_U_12
Eu1 0.0182(2) 0.0124(2) 0.0209(2) 0.00547(15) 0.00344(14) 0.00197(15)
O1 0.029(3) 0.025(3) 0.041(3) 0.013(2) 0.013(3) -0.002(2)
O2 0.055(4) 0.026(3) 0.028(3) -0.002(3) -0.004(3) -0.004(3)
O3 0.030(3) 0.026(3) 0.041(3) 0.017(3) 0.003(3) -0.004(2)
O4 0.044(4) 0.039(4) 0.042(4) 0.013(3) -0.006(3) -0.016(3)
O5 0.055(4) 0.026(3) 0.037(3) 0.018(3) 0.005(3) 0.017(3)
O6 0.052(4) 0.022(3) 0.053(4) 0.012(3) 0.018(3) 0.018(3)
O7 0.029(3) 0.035(3) 0.029(3) 0.018(3) 0.004(2) 0.003(2)
N1 0.043(4) 0.037(4) 0.032(4) 0.005(3) 0.007(3) 0.024(3)
N2 0.027(4) 0.034(4) 0.067(5) 0.024(4) 0.009(4) 0.012(3)
C1 0.025(4) 0.019(4) 0.032(4) 0.012(3) -0.003(3) 0.003(3)
C2 0.020(3) 0.024(4) 0.016(3) 0.005(3) 0.004(3) 0.002(3)
C3 0.030(4) 0.040(5) 0.032(4) 0.016(4) -0.011(4) -0.006(4)
C4 0.032(4) 0.032(4) 0.027(4) 0.020(3) -0.002(3) -0.005(3)
C5 0.027(4) 0.022(4) 0.021(3) 0.009(3) 0.005(3) 0.007(3)
C6 0.027(4) 0.020(3) 0.022(4) 0.009(3) 0.005(3) 0.003(3)
C7 0.030(4) 0.032(4) 0.030(4) 0.016(3) -0.015(3) -0.004(3)
C8 0.033(4) 0.030(4) 0.032(4) 0.022(4) -0.007(3) -0.009(3)
C9 0.060(6) 0.044(6) 0.052(6) -0.010(5) -0.009(5) 0.024(5)
C10 0.106(11) 0.088(9) 0.041(6) 0.001(6) -0.001(6) 0.061(9)
C11 0.156(15) 0.125(12) 0.025(5) -0.003(7) 0.001(7) 0.105(12)
C12 0.102(10) 0.104(10) 0.049(7) 0.035(7) 0.047(7) 0.081(9)
C13 0.132(15) 0.171(18) 0.098(12) 0.064(13) 0.086(12) 0.126(15)
C14 0.088(11) 0.151(16) 0.114(13) 0.086(12) 0.073(10) 0.092(12)
C15 0.055(7) 0.095(9) 0.092(9) 0.066(8) 0.033(7) 0.054(7)
C16 0.034(6) 0.127(12) 0.107(11) 0.067(10) 0.025(7) 0.043(7)
C17 0.020(5) 0.089(10) 0.163(16) 0.045(11) -0.004(7) 0.012(6)
C18 0.025(5) 0.050(6) 0.108(10) 0.019(6) 0.001(5) 0.012(4)
C19 0.041(5) 0.050(5) 0.057(6) 0.035(5) 0.026(4) 0.034(4)
C20 0.061(6) 0.062(6) 0.034(5) 0.026(5) 0.027(5) 0.043(5)
C61 0.019(4) 0.017(4) 0.044(5) 0.008(3) 0.001(3) 0.008(3)
C62 0.031(4) 0.018(3) 0.020(3) 0.008(3) 0.004(3) 0.011(3)
C63 0.055(5) 0.023(4) 0.031(4) 0.015(3) 0.016(4) 0.020(4)
C64 0.051(5) 0.021(4) 0.042(5) 0.013(3) 0.018(4) 0.020(4)

loop_
_atom_type_symbol
_atom_type_description
_atom_type_scat_dispersion_real
_atom_type_scat_dispersion_imag
_atom_type_scat_source
C C 0.0033 0.0016 'International Tables Vol C Tables 4.2.6.8 and 6.1.1.4'
H H 0.0000 0.0000 'International Tables Vol C Tables 4.2.6.8 and 6.1.1.4'
N N 0.0061 0.0033 'International Tables Vol C Tables 4.2.6.8 and 6.1.1.4'
O O 0.0106 0.0060 'International Tables Vol C Tables 4.2.6.8 and 6.1.1.4'
Eu Eu -0.1578 3.6682 'International Tables Vol C Tables 4.2.6.8 and 6.1.1.4'

loop_
_geom_angle_atom_site_label_1
_geom_angle_atom_site_label_2
_geom_angle_atom_site_label_3
_geom_angle
_geom_angle_site_symmetry_1
_geom_angle_site_symmetry_3
_geom_angle_publ_flag
O6 Eu1 O3 84.2(2) 2_677 1_665 ?
O6 Eu1 O2 73.2(2) 2_677 2_677 ?
O3 Eu1 O2 85.7(2) 1_665 2_677 ?
O6 Eu1 O1 80.3(2) 2_677 . ?
O3 Eu1 O1 139.0(2) 1_665 . ?
O2 Eu1 O1 124.6(2) 2_677 . ?
O6 Eu1 O5 124.6(2) 2_677 . ?
O3 Eu1 O5 142.8(2) 1_665 . ?
O2 Eu1 O5 82.0(2) 2_677 . ?
O1 Eu1 O5 74.6(2) . . ?
O6 Eu1 O7 73.9(2) 2_677 . ?
O3 Eu1 O7 70.26(19) 1_665 . ?
O2 Eu1 O7 140.7(2) 2_677 . ?
O1 Eu1 O7 69.06(19) . . ?
O5 Eu1 O7 135.3(2) . . ?
O6 Eu1 N1 146.7(2) 2_677 . ?
O3 Eu1 N1 93.0(2) 1_665 . ?
O2 Eu1 N1 139.9(2) 2_677 . ?
O1 Eu1 N1 80.4(2) . . ?
O5 Eu1 N1 75.1(2) . . ?
O7 Eu1 N1 73.9(2) . . ?
O6 Eu1 N2 142.6(2) 2_677 . ?
O3 Eu1 N2 68.2(2) 1_665 . ?
O2 Eu1 N2 79.8(3) 2_677 . ?
O1 Eu1 N2 137.0(2) . . ?
O5 Eu1 N2 75.1(2) . . ?
O7 Eu1 N2 116.5(2) . . ?
N1 Eu1 N2 62.8(2) . . ?
O6 Eu1 C1 72.8(2) 2_677 . ?
O3 Eu1 C1 149.75(19) 1_665 . ?
O2 Eu1 C1 105.4(2) 2_677 . ?
O1 Eu1 C1 19.19(19) . . ?
O5 Eu1 C1 67.4(2) . . ?
O7 Eu1 C1 84.41(18) . . ?
N1 Eu1 C1 95.7(2) . . ?
N2 Eu1 C1 140.7(2) . . ?
O6 Eu1 Eu1 57.97(16) 2_677 2_677 ?
O3 Eu1 Eu1 127.66(15) 1_665 2_677 ?
O2 Eu1 Eu1 51.58(16) 2_677 2_677 ?
O1 Eu1 Eu1 73.06(14) . 2_677 ?
O5 Eu1 Eu1 67.70(15) . 2_677 ?
O7 Eu1 Eu1 122.35(13) . 2_677 ?
N1 Eu1 Eu1 138.70(17) . 2_677 ?
N2 Eu1 Eu1 120.95(18) . 2_677 ?
C1 Eu1 Eu1 53.99(14) . 2_677 ?
C1 O1 Eu1 122.2(5) . . ?
C1 O2 Eu1 163.5(6) . 2_677 ?
C6 O3 Eu1 148.6(5) . 1_445 ?
C61 O5 Eu1 130.9(5) . . ?
C61 O6 Eu1 146.9(6) . 2_677 ?
Eu1 O7 H1 105.9(16) . . ?
Eu1 O7 H2 103.9(16) . . ?
H1 O7 H2 102.6(15) . . ?
C9 N1 C20 117.7(8) . . ?
C9 N1 Eu1 122.3(6) . . ?
C20 N1 Eu1 119.1(6) . . ?
C18 N2 C19 118.5(8) . . ?
C18 N2 Eu1 121.8(7) . . ?
C19 N2 Eu1 119.2(6) . . ?
O2 C1 O1 124.2(7) . . ?
O2 C1 C2 118.3(7) . . ?
O1 C1 C2 117.4(7) . . ?
O2 C1 Eu1 86.9(5) . . ?
O1 C1 Eu1 38.7(4) . . ?
C2 C1 Eu1 152.2(5) . . ?
C3 C2 C8 119.3(7) . . ?
C3 C2 C1 118.5(7) . . ?
C8 C2 C1 122.2(6) . . ?
C2 C3 C4 120.1(7) . . ?
C2 C3 H3 120.0 . . ?
C4 C3 H3 120.0 . . ?
C3 C4 C5 120.3(7) . . ?
C3 C4 H4 119.9 . . ?
C5 C4 H4 119.9 . . ?
C7 C5 C4 118.6(7) . . ?
C7 C5 C6 122.6(7) . . ?
C4 C5 C6 118.9(6) . . ?
O3 C6 O4 124.1(7) . . ?
O3 C6 C5 118.1(6) . . ?
O4 C6 C5 117.9(6) . . ?
C5 C7 C8 121.5(7) . . ?
C5 C7 H7 119.2 . . ?
C8 C7 H7 119.2 . . ?
C7 C8 C2 120.1(7) . . ?
C7 C8 H8 119.9 . . ?
C2 C8 H8 119.9 . . ?
N1 C9 C10 123.0(11) . . ?
N1 C9 H9 118.5 . . ?
C10 C9 H9 118.5 . . ?
C11 C10 C9 121.4(13) . . ?
C11 C10 H10 119.3 . . ?
C9 C10 H10 119.3 . . ?
C10 C11 C12 118.6(10) . . ?
C10 C11 H11 120.7 . . ?
C12 C11 H11 120.7 . . ?
C11 C12 C20 117.9(11) . . ?
C11 C12 C13 124.4(13) . . ?
C20 C12 C13 117.7(14) . . ?
C14 C13 C12 121.3(13) . . ?
C14 C13 H13 119.4 . . ?
C12 C13 H13 119.4 . . ?
C13 C14 C15 123.3(12) . . ?
C13 C14 H14 118.4 . . ?
C15 C14 H14 118.4 . . ?
C16 C15 C19 116.6(11) . . ?
C16 C15 C14 125.2(12) . . ?
C19 C15 C14 118.2(13) . . ?
C17 C16 C15 119.7(11) . . ?
C17 C16 H16 120.2 . . ?
C15 C16 H16 120.2 . . ?
C16 C17 C18 121.1(14) . . ?
C16 C17 H17 119.5 . . ?
C18 C17 H17 119.5 . . ?
N2 C18 C17 121.5(13) . . ?
N2 C18 H18 119.2 . . ?
C17 C18 H18 119.2 . . ?
N2 C19 C15 122.3(10) . . ?
N2 C19 C20 117.3(7) . . ?
C15 C19 C20 120.3(9) . . ?
N1 C20 C12 121.3(10) . . ?
N1 C20 C19 119.5(8) . . ?
C12 C20 C19 119.2(9) . . ?
O6 C61 O5 125.6(7) . . ?
O6 C61 C62 115.8(7) . . ?
O5 C61 C62 118.6(6) . . ?
C64 C62 C63 121.0(7) 2_667 . ?
C64 C62 C61 119.9(6) 2_667 . ?
C63 C62 C61 119.1(6) . . ?
C64 C63 C62 118.3(7) . . ?
C64 C63 H63 120.9 . . ?
C62 C63 H63 120.9 . . ?
C62 C64 C63 120.7(7) 2_667 . ?
C62 C64 H64 119.6 2_667 . ?
C63 C64 H64 119.6 . . ?

loop_
_geom_bond_atom_site_label_1
_geom_bond_atom_site_label_2
_geom_bond_distance
_geom_bond_site_symmetry_2
_geom_bond_publ_flag
Eu1 O6 2.317(6) 2_677 ?
Eu1 O3 2.366(5) 1_665 ?
Eu1 O2 2.376(6) 2_677 ?
Eu1 O1 2.396(5) . ?
Eu1 O5 2.397(5) . ?
Eu1 O7 2.516(5) . ?
Eu1 N1 2.600(6) . ?
Eu1 N2 2.642(7) . ?
Eu1 C1 3.247(7) . ?
Eu1 Eu1 4.3331(18) 2_677 ?
O1 C1 1.261(9) . ?
O2 C1 1.232(10) . ?
O2 Eu1 2.376(6) 2_677 ?
O3 C6 1.252(9) . ?
O3 Eu1 2.366(5) 1_445 ?
O4 C6 1.257(10) . ?
O5 C61 1.269(10) . ?
O6 C61 1.256(10) . ?
O6 Eu1 2.317(6) 2_677 ?
O7 H1 0.928(10) . ?
O7 H2 0.930(11) . ?
N1 C9 1.334(12) . ?
N1 C20 1.356(11) . ?
N2 C18 1.315(14) . ?
N2 C19 1.350(12) . ?
C1 C2 1.497(10) . ?
C2 C3 1.389(11) . ?
C2 C8 1.399(10) . ?
C3 C4 1.395(11) . ?
C3 H3 0.9300 . ?
C4 C5 1.414(10) . ?
C4 H4 0.9300 . ?
C5 C7 1.372(10) . ?
C5 C6 1.494(10) . ?
C7 C8 1.384(10) . ?
C7 H7 0.9300 . ?
C8 H8 0.9300 . ?
C9 C10 1.363(15) . ?
C9 H9 0.9300 . ?
C10 C11 1.35(2) . ?
C10 H10 0.9300 . ?
C11 C12 1.38(2) . ?
C11 H11 0.9300 . ?
C12 C20 1.442(13) . ?
C12 C13 1.48(2) . ?
C13 C14 1.31(2) . ?
C13 H13 0.9300 . ?
C14 C15 1.43(2) . ?
C14 H14 0.9300 . ?
C15 C16 1.41(2) . ?
C15 C19 1.425(13) . ?
C16 C17 1.31(2) . ?
C16 H16 0.9300 . ?
C17 C18 1.419(16) . ?
C17 H17 0.9300 . ?
C18 H18 0.9300 . ?
C19 C20 1.443(14) . ?
C61 C62 1.521(9) . ?
C62 C64 1.382(11) 2_667 ?
C62 C63 1.405(10) . ?
C63 C64 1.398(10) . ?
C63 H63 0.9300 . ?
C64 C62 1.382(11) 2_667 ?
C64 H64 0.9300 . ?

loop_
_geom_torsion_atom_site_label_1
_geom_torsion_atom_site_label_2
_geom_torsion_atom_site_label_3
_geom_torsion_atom_site_label_4
_geom_torsion
_geom_torsion_site_symmetry_1
_geom_torsion_site_symmetry_2
_geom_torsion_site_symmetry_3
_geom_torsion_site_symmetry_4
_geom_torsion_publ_flag
O6 Eu1 O1 C1 -65.1(6) 2_677 . . . ?
O3 Eu1 O1 C1 -134.3(6) 1_665 . . . ?
O2 Eu1 O1 C1 -3.5(7) 2_677 . . . ?
O5 Eu1 O1 C1 65.1(6) . . . . ?
O7 Eu1 O1 C1 -141.5(6) . . . . ?
N1 Eu1 O1 C1 142.2(6) . . . . ?
N2 Eu1 O1 C1 111.7(6) . . . . ?
Eu1 Eu1 O1 C1 -5.8(5) 2_677 . . . ?
O6 Eu1 O5 C61 -14.6(8) 2_677 . . . ?
O3 Eu1 O5 C61 120.4(7) 1_665 . . . ?
O2 Eu1 O5 C61 48.5(7) 2_677 . . . ?
O1 Eu1 O5 C61 -80.8(7) . . . . ?
O7 Eu1 O5 C61 -117.2(7) . . . . ?
N1 Eu1 O5 C61 -164.7(7) . . . . ?
N2 Eu1 O5 C61 130.1(7) . . . . ?
C1 Eu1 O5 C61 -62.0(7) . . . . ?
Eu1 Eu1 O5 C61 -3.1(6) 2_677 . . . ?
O6 Eu1 N1 C9 -33.8(10) 2_677 . . . ?
O3 Eu1 N1 C9 -117.7(8) 1_665 . . . ?
O2 Eu1 N1 C9 155.5(7) 2_677 . . . ?
O1 Eu1 N1 C9 21.6(8) . . . . ?
O5 Eu1 N1 C9 98.0(8) . . . . ?
O7 Eu1 N1 C9 -49.3(8) . . . . ?
N2 Eu1 N1 C9 178.7(9) . . . . ?
C1 Eu1 N1 C9 33.3(8) . . . . ?
Eu1 Eu1 N1 C9 71.8(8) 2_677 . . . ?
O6 Eu1 N1 C20 135.2(6) 2_677 . . . ?
O3 Eu1 N1 C20 51.2(6) 1_665 . . . ?
O2 Eu1 N1 C20 -35.6(8) 2_677 . . . ?
O1 Eu1 N1 C20 -169.5(7) . . . . ?
O5 Eu1 N1 C20 -93.0(6) . . . . ?
O7 Eu1 N1 C20 119.7(7) . . . . ?
N2 Eu1 N1 C20 -12.4(6) . . . . ?
C1 Eu1 N1 C20 -157.8(6) . . . . ?
Eu1 Eu1 N1 C20 -119.3(6) 2_677 . . . ?
O6 Eu1 N2 C18 32.0(10) 2_677 . . . ?
O3 Eu1 N2 C18 77.3(8) 1_665 . . . ?
O2 Eu1 N2 C18 -12.0(8) 2_677 . . . ?
O1 Eu1 N2 C18 -142.8(8) . . . . ?
O5 Eu1 N2 C18 -96.4(8) . . . . ?
O7 Eu1 N2 C18 130.1(8) . . . . ?
N1 Eu1 N2 C18 -177.1(9) . . . . ?
C1 Eu1 N2 C18 -114.0(8) . . . . ?
Eu1 Eu1 N2 C18 -44.5(8) 2_677 . . . ?
O6 Eu1 N2 C19 -139.4(6) 2_677 . . . ?
O3 Eu1 N2 C19 -94.1(6) 1_665 . . . ?
O2 Eu1 N2 C19 176.6(6) 2_677 . . . ?
O1 Eu1 N2 C19 45.7(7) . . . . ?
O5 Eu1 N2 C19 92.2(6) . . . . ?
O7 Eu1 N2 C19 -41.3(6) . . . . ?
N1 Eu1 N2 C19 11.5(6) . . . . ?
C1 Eu1 N2 C19 74.6(7) . . . . ?
Eu1 Eu1 N2 C19 144.1(6) 2_677 . . . ?
Eu1 O2 C1 O1 -52(2) 2_677 . . . ?
Eu1 O2 C1 C2 126.7(17) 2_677 . . . ?
Eu1 O2 C1 Eu1 -41.0(19) 2_677 . . . ?
Eu1 O1 C1 O2 17.1(11) . . . . ?
Eu1 O1 C1 C2 -161.2(5) . . . . ?
O6 Eu1 C1 O2 -55.3(5) 2_677 . . . ?
O3 Eu1 C1 O2 -97.4(6) 1_665 . . . ?
O2 Eu1 C1 O2 11.1(6) 2_677 . . . ?
O1 Eu1 C1 O2 -165.9(9) . . . . ?
O5 Eu1 C1 O2 85.4(5) . . . . ?
O7 Eu1 C1 O2 -130.1(5) . . . . ?
N1 Eu1 C1 O2 156.7(5) . . . . ?
N2 Eu1 C1 O2 103.9(6) . . . . ?
Eu1 Eu1 C1 O2 7.2(4) 2_677 . . . ?
O6 Eu1 C1 O1 110.6(6) 2_677 . . . ?
O3 Eu1 C1 O1 68.5(7) 1_665 . . . ?
O2 Eu1 C1 O1 177.1(6) 2_677 . . . ?
O5 Eu1 C1 O1 -108.7(6) . . . . ?
O7 Eu1 C1 O1 35.8(6) . . . . ?
N1 Eu1 C1 O1 -37.4(6) . . . . ?
N2 Eu1 C1 O1 -90.2(7) . . . . ?
Eu1 Eu1 C1 O1 173.2(6) 2_677 . . . ?
O6 Eu1 C1 C2 148.4(11) 2_677 . . . ?
O3 Eu1 C1 C2 106.3(11) 1_665 . . . ?
O2 Eu1 C1 C2 -145.2(10) 2_677 . . . ?
O1 Eu1 C1 C2 37.7(10) . . . . ?
O5 Eu1 C1 C2 -70.9(10) . . . . ?
O7 Eu1 C1 C2 73.5(11) . . . . ?
N1 Eu1 C1 C2 0.4(11) . . . . ?
N2 Eu1 C1 C2 -52.4(12) . . . . ?
Eu1 Eu1 C1 C2 -149.1(11) 2_677 . . . ?
O2 C1 C2 C3 -45.1(11) . . . . ?
O1 C1 C2 C3 133.4(8) . . . . ?
Eu1 C1 C2 C3 107.8(11) . . . . ?
O2 C1 C2 C8 137.4(9) . . . . ?
O1 C1 C2 C8 -44.2(11) . . . . ?
Eu1 C1 C2 C8 -69.7(14) . . . . ?
C8 C2 C3 C4 -2.6(13) . . . . ?
C1 C2 C3 C4 179.8(8) . . . . ?
C2 C3 C4 C5 -0.7(14) . . . . ?
C3 C4 C5 C7 1.8(13) . . . . ?
C3 C4 C5 C6 -177.9(8) . . . . ?
Eu1 O3 C6 O4 4.7(16) 1_445 . . . ?
Eu1 O3 C6 C5 -176.8(7) 1_445 . . . ?
C7 C5 C6 O3 -166.8(8) . . . . ?
C4 C5 C6 O3 13.0(11) . . . . ?
C7 C5 C6 O4 11.9(12) . . . . ?
C4 C5 C6 O4 -168.4(8) . . . . ?
C4 C5 C7 C8 0.3(13) . . . . ?
C6 C5 C7 C8 -180.0(8) . . . . ?
C5 C7 C8 C2 -3.5(14) . . . . ?
C3 C2 C8 C7 4.6(13) . . . . ?
C1 C2 C8 C7 -177.8(8) . . . . ?
C20 N1 C9 C10 2.6(16) . . . . ?
Eu1 N1 C9 C10 171.7(9) . . . . ?
N1 C9 C10 C11 -4(2) . . . . ?
C9 C10 C11 C12 3(2) . . . . ?
C10 C11 C12 C20 1(2) . . . . ?
C10 C11 C12 C13 179.9(14) . . . . ?
C11 C12 C13 C14 -177.7(16) . . . . ?
C20 C12 C13 C14 2(2) . . . . ?
C12 C13 C14 C15 1(3) . . . . ?
C13 C14 C15 C16 176.6(15) . . . . ?
C13 C14 C15 C19 -2(2) . . . . ?
C19 C15 C16 C17 -0.4(19) . . . . ?
C14 C15 C16 C17 -178.9(13) . . . . ?
C15 C16 C17 C18 -3(2) . . . . ?
C19 N2 C18 C17 1.2(16) . . . . ?
Eu1 N2 C18 C17 -170.3(10) . . . . ?
C16 C17 C18 N2 3(2) . . . . ?
C18 N2 C19 C15 -4.7(13) . . . . ?
Eu1 N2 C19 C15 167.0(7) . . . . ?
C18 N2 C19 C20 178.3(9) . . . . ?
Eu1 N2 C19 C20 -10.0(10) . . . . ?
C16 C15 C19 N2 4.4(14) . . . . ?
C14 C15 C19 N2 -177.0(10) . . . . ?
C16 C15 C19 C20 -178.7(10) . . . . ?
C14 C15 C19 C20 -0.1(14) . . . . ?
C9 N1 C20 C12 0.8(14) . . . . ?
Eu1 N1 C20 C12 -168.7(8) . . . . ?
C9 N1 C20 C19 -177.4(9) . . . . ?
Eu1 N1 C20 C19 13.2(11) . . . . ?
C11 C12 C20 N1 -2.3(17) . . . . ?
C13 C12 C20 N1 178.3(11) . . . . ?
C11 C12 C20 C19 175.9(11) . . . . ?
C13 C12 C20 C19 -3.5(16) . . . . ?
N2 C19 C20 N1 -2.0(12) . . . . ?
C15 C19 C20 N1 -179.0(8) . . . . ?
N2 C19 C20 C12 179.9(9) . . . . ?
C15 C19 C20 C12 2.8(14) . . . . ?
Eu1 O6 C61 O5 54.4(13) 2_677 . . . ?
Eu1 O6 C61 C62 -124.7(8) 2_677 . . . ?
Eu1 O5 C61 O6 -14.8(12) . . . . ?
Eu1 O5 C61 C62 164.2(5) . . . . ?
O6 C61 C62 C64 11.3(10) . . . 2_667 ?
O5 C61 C62 C64 -167.8(8) . . . 2_667 ?
O6 C61 C62 C63 -169.1(7) . . . . ?
O5 C61 C62 C63 11.8(10) . . . . ?
C64 C62 C63 C64 0.5(14) 2_667 . . . ?
C61 C62 C63 C64 -179.1(8) . . . . ?
C62 C63 C64 C62 -0.5(14) . . . 2_667 ?
